data_7229497
loop_
_publ_author_name
'Zhao, Jin'an'
'Zhi, Shuangcheng'
'Yu, Huaibin'
'Mao, Ruina'
'Hu, Jiyong'
'Song, Wei'
'Zhang, Junshuai'

_publ_section_title
;
 Mitochondrial and nuclear DNA dual damage induced by
 2-(2&#x2032;-quinolyl)benzimidazole copper complexes with potential
 anticancer activity
;
_journal_issue 81
_journal_name_full 'RSC Advances'
_journal_page_first 51162
_journal_paper_doi 10.1039/C7RA09102H
_journal_volume 7
_journal_year 2017
_chemical_formula_moiety 'C34 H26 Br Cu N3 P'
_chemical_formula_sum 'C34 H26 Br Cu N3 P'
_chemical_formula_weight 651.00
_chemical_name_systematic
;
 ? 
;
_space_group_crystal_system monoclinic
_space_group_IT_number 14
_space_group_name_Hall '-P 2yn'
_space_group_name_H-M_alt 'P 1 21/n 1'
_symmetry_space_group_name_Hall '-P 2yn'
_symmetry_space_group_name_H-M 'P 1 21/n 1'
_atom_sites_solution_hydrogens geom
_atom_sites_solution_primary iterative
_atom_sites_solution_secondary difmap
_audit_creation_date 2017-01-05
_audit_creation_method
;
Olex2 1.2-beta
(compiled 2016.11.07 svn.r3352 for OlexSys, GUI svn.r5261)
;
_audit_update_record
;
2017-01-13 deposited with the CCDC.
2017-10-20 downloaded from the CCDC.
;
_cell_angle_alpha 90.00
_cell_angle_beta 96.1399(17)
_cell_angle_gamma 90.00
_cell_formula_units_Z 4
_cell_length_a 9.81614(17)
_cell_length_b 15.9919(3)
_cell_length_c 18.4289(3)
_cell_measurement_reflns_used 6892
_cell_measurement_temperature 293(2)
_cell_measurement_theta_max 75.9900
_cell_measurement_theta_min 4.5400
_cell_volume 2876.35(9)
_computing_cell_refinement
;
CrysAlisPro, Agilent Technologies,
Version 1.171.36.28 (release 01-02-2013 CrysAlis171 .NET)
(compiled Feb  1 2013,16:14:44)
;
_computing_data_collection
;
CrysAlisPro, Agilent Technologies,
Version 1.171.36.28 (release 01-02-2013 CrysAlis171 .NET)
(compiled Feb  1 2013,16:14:44)
;
_computing_data_reduction
;
CrysAlisPro, Agilent Technologies,
Version 1.171.36.28 (release 01-02-2013 CrysAlis171 .NET)
(compiled Feb  1 2013,16:14:44)
;
_computing_molecular_graphics 'Olex2 (Dolomanov et al., 2009)'
_computing_publication_material 'Olex2 (Dolomanov et al., 2009)'
_computing_structure_refinement 'XL (Sheldrick, 2008)'
_computing_structure_solution
;
Superflip (Palatinus & Chapuis, 2007;Palatinus & van der Lee, 2008;
Palatinus et al., 2012)
;
_diffrn_ambient_temperature 293(2)
_diffrn_detector_area_resol_mean 10.5281
_diffrn_measured_fraction_theta_full 0.978
_diffrn_measured_fraction_theta_max 0.978
_diffrn_measurement_details
;
#__ type_ start__ end____ width___ exp.time_
  1 omega  -61.00   30.00   1.0000    3.0000
omega____ theta____ kappa____ phi______ frames
    -      -40.3585   77.0000   30.0000 91

#__ type_ start__ end____ width___ exp.time_
  2 omega -113.00  -21.00   1.0000    3.0000
omega____ theta____ kappa____ phi______ frames
    -      -40.3585  -57.0000  -90.0000 92

#__ type_ start__ end____ width___ exp.time_
  3 omega  -61.00   21.00   1.0000    3.0000
omega____ theta____ kappa____ phi______ frames
    -      -40.3585   57.0000  150.0000 82

#__ type_ start__ end____ width___ exp.time_
  4 omega   95.00  127.00   1.0000   10.0000
omega____ theta____ kappa____ phi______ frames
    -      113.0000   30.0000  120.0000 32

#__ type_ start__ end____ width___ exp.time_
  5 omega   43.00   94.00   1.0000   10.0000
omega____ theta____ kappa____ phi______ frames
    -      113.0000  -45.0000   30.0000 51

#__ type_ start__ end____ width___ exp.time_
  6 omega   75.00  112.00   1.0000   10.0000
omega____ theta____ kappa____ phi______ frames
    -      113.0000 -111.0000   90.0000 37

#__ type_ start__ end____ width___ exp.time_
  7 omega   57.00  110.00   1.0000   10.0000
omega____ theta____ kappa____ phi______ frames
    -      113.0000 -111.0000  -30.0000 53

#__ type_ start__ end____ width___ exp.time_
  8 omega  142.00  176.00   1.0000   10.0000
omega____ theta____ kappa____ phi______ frames
    -      113.0000   45.0000  -90.0000 34

#__ type_ start__ end____ width___ exp.time_
  9 omega   93.00  134.00   1.0000   10.0000
omega____ theta____ kappa____ phi______ frames
    -      113.0000   45.0000  -90.0000 41

#__ type_ start__ end____ width___ exp.time_
 10 omega   35.00   73.00   1.0000   10.0000
omega____ theta____ kappa____ phi______ frames
    -      113.0000  -30.0000 -120.0000 38

#__ type_ start__ end____ width___ exp.time_
 11 omega  149.00  176.00   1.0000   10.0000
omega____ theta____ kappa____ phi______ frames
    -      113.0000   30.0000  120.0000 27

#__ type_ start__ end____ width___ exp.time_
 12 omega   38.00   99.00   1.0000   10.0000
omega____ theta____ kappa____ phi______ frames
    -      113.0000  -45.0000  -30.0000 61

#__ type_ start__ end____ width___ exp.time_
 13 omega   40.00  116.00   1.0000   10.0000
omega____ theta____ kappa____ phi______ frames
    -      113.0000 -111.0000 -180.0000 76

#__ type_ start__ end____ width___ exp.time_
 14 omega   55.00   96.00   1.0000   10.0000
omega____ theta____ kappa____ phi______ frames
    -      113.0000  -45.0000  -90.0000 41

#__ type_ start__ end____ width___ exp.time_
 15 omega   88.00  155.00   1.0000   10.0000
omega____ theta____ kappa____ phi______ frames
    -      113.0000   45.0000   60.0000 67
;
_diffrn_measurement_device_type 'SuperNova, Dual, Cu at zero, Atlas'
_diffrn_measurement_method '\w scans'
_diffrn_orient_matrix_UB_11 -0.0909446000
_diffrn_orient_matrix_UB_12 0.0547099000
_diffrn_orient_matrix_UB_13 -0.0543882000
_diffrn_orient_matrix_UB_21 0.0887630000
_diffrn_orient_matrix_UB_22 0.0768344000
_diffrn_orient_matrix_UB_23 0.0234233000
_diffrn_orient_matrix_UB_31 0.0937924000
_diffrn_orient_matrix_UB_32 -0.0195263000
_diffrn_orient_matrix_UB_33 -0.0596367000
_diffrn_radiation_monochromator mirror
_diffrn_radiation_type CuK\a
_diffrn_radiation_wavelength 1.54184
_diffrn_reflns_av_R_equivalents 0.0160
_diffrn_reflns_av_unetI/netI 0.0197
_diffrn_reflns_limit_h_max 12
_diffrn_reflns_limit_h_min -10
_diffrn_reflns_limit_k_max 19
_diffrn_reflns_limit_k_min -19
_diffrn_reflns_limit_l_max 18
_diffrn_reflns_limit_l_min -22
_diffrn_reflns_number 13100
_diffrn_reflns_theta_full 76.49
_diffrn_reflns_theta_max 76.49
_diffrn_reflns_theta_min 3.67
_diffrn_source 'SuperNova (Cu) X-ray Source'
_exptl_absorpt_coefficient_mu 3.441
_exptl_absorpt_correction_T_max 1.00000
_exptl_absorpt_correction_T_min 0.63394
_exptl_absorpt_correction_type multi-scan
_exptl_absorpt_process_details
;
CrysAlisPro, Agilent Technologies,
Version 1.171.36.28 (release 01-02-2013 CrysAlis171 .NET)
(compiled Feb  1 2013,16:14:44)
Empirical absorption correction using spherical harmonics,
 implemented in SCALE3 ABSPACK scaling algorithm.
;
_exptl_crystal_colour 'clear yellowish yellow'
_exptl_crystal_colour_lustre clear
_exptl_crystal_colour_modifier yellowish
_exptl_crystal_colour_primary yellow
_exptl_crystal_density_diffrn 1.503
_exptl_crystal_density_method 'not measured'
_exptl_crystal_F_000 1320
_exptl_crystal_size_max 1.0
_exptl_crystal_size_mid 0.5
_exptl_crystal_size_min 0.5
_refine_diff_density_max 0.344
_refine_diff_density_min -0.545
_refine_diff_density_rms 0.049
_refine_ls_extinction_method none
_refine_ls_goodness_of_fit_ref 1.056
_refine_ls_hydrogen_treatment mixed
_refine_ls_matrix_type full
_refine_ls_number_parameters 365
_refine_ls_number_reflns 5915
_refine_ls_number_restraints 0
_refine_ls_restrained_S_all 1.056
_refine_ls_R_factor_all 0.0425
_refine_ls_R_factor_gt 0.0356
_refine_ls_shift/su_max 0.001
_refine_ls_shift/su_mean 0.000
_refine_ls_structure_factor_coef Fsqd
_refine_ls_weighting_details 'calc w=1/[\s^2^(Fo^2^)+(0.0469P)^2^+1.4135P] where P=(Fo^2^+2Fc^2^)/3'
_refine_ls_weighting_scheme calc
_refine_ls_wR_factor_gt 0.0955
_refine_ls_wR_factor_ref 0.1008
_reflns_number_gt 5049
_reflns_number_total 5915
_reflns_threshold_expression >2sigma(I)
_cod_data_source_file c7ra09102h2.cif
_cod_data_source_block 20161011a
_cod_original_cell_volume 2876.36(9)
_cod_database_code 7229497
_reflns_odcompleteness_completeness 99.90
_reflns_odcompleteness_iscentric 1
_reflns_odcompleteness_theta 71.98
_olex2_refinement_description
;
1. Fixed Uiso
 At 1.2 times of:
  All C(H) groups
2.a Aromatic/amide H refined with riding coordinates:
 C2(H2), C21(H21), C27(H27), C17(H17), C33(H33), C23(H23), C18(H18), C6(H6),
 C5(H5), C7(H7), C19(H19), C14(H14), C11(H11), C32(H32), C13(H13), C20(H20),
 C30(H30), C29(H29), C26(H26), C12(H12), C24(H24), C31(H31), C3(H3A), C4(H4),
 C25(H25)
;
_olex2_submission_special_instructions 'No special instructions were received'

loop_
_space_group_symop_id
_space_group_symop_operation_xyz
1 'x, y, z'
2 '-x+1/2, y+1/2, -z+1/2'
3 '-x, -y, -z'
4 'x-1/2, -y-1/2, z-1/2'

loop_
_atom_site_label
_atom_site_type_symbol
_atom_site_fract_x
_atom_site_fract_y
_atom_site_fract_z
_atom_site_U_iso_or_equiv
_atom_site_adp_type
_atom_site_occupancy
_atom_site_calc_flag
_atom_site_refinement_flags_posn
Br1 Br 0.44715(3) 0.316745(19) 0.356943(17) 0.06299(11) Uani 1 d .
Cu1 Cu 0.31898(4) 0.30524(2) 0.46515(2) 0.04792(11) Uani 1 d .
P1 P 0.21631(5) 0.18342(3) 0.47002(3) 0.04076(13) Uani 1 d .
N2 N 0.4332(2) 0.36373(13) 0.55209(11) 0.0480(4) Uani 1 d .
N1 N 0.2255(2) 0.42751(12) 0.46242(11) 0.0464(4) Uani 1 d .
N3 N 0.4834(2) 0.48424(15) 0.61011(12) 0.0550(5) Uani 1 d .
C16 C 0.0420(2) 0.18105(14) 0.42330(14) 0.0448(5) Uani 1 d .
C9 C 0.4005(2) 0.44336(15) 0.55765(13) 0.0468(5) Uani 1 d .
C1 C 0.1180(3) 0.45668(16) 0.41578(14) 0.0495(5) Uani 1 d .
C2 C 0.0549(3) 0.40267(19) 0.36208(16) 0.0612(7) Uani 1 d .
H2 H 0.0870 0.3483 0.3585 0.073 Uiso 1 calc R
C28 C 0.1876(2) 0.14706(15) 0.56112(13) 0.0442(5) Uani 1 d .
C21 C -0.0730(3) 0.18409(18) 0.46119(17) 0.0576(6) Uani 1 d .
H21 H -0.0631 0.1815 0.5119 0.069 Uiso 1 calc R
C22 C 0.2982(2) 0.09519(15) 0.42974(13) 0.0458(5) Uani 1 d .
C27 C 0.2286(3) 0.02380(18) 0.40361(18) 0.0635(7) Uani 1 d .
H27 H 0.1346 0.0198 0.4058 0.076 Uiso 1 calc R
C17 C 0.0244(3) 0.18487(17) 0.34773(16) 0.0563(6) Uani 1 d .
H17 H 0.1005 0.1839 0.3217 0.068 Uiso 1 calc R
C8 C 0.2865(3) 0.48013(15) 0.51117(14) 0.0490(5) Uani 1 d .
C0AA C 0.0702(3) 0.53970(17) 0.42011(17) 0.0575(6) Uani 1 d .
C33 C 0.1606(3) 0.06438(17) 0.57747(16) 0.0563(6) Uani 1 d .
H33 H 0.1653 0.0234 0.5420 0.068 Uiso 1 calc R
C23 C 0.4375(3) 0.09913(19) 0.4258(2) 0.0692(8) Uani 1 d .
H23 H 0.4864 0.1462 0.4429 0.083 Uiso 1 calc R
C18 C -0.1062(3) 0.1902(2) 0.31056(19) 0.0698(8) Uani 1 d .
H18 H -0.1174 0.1915 0.2598 0.084 Uiso 1 calc R
C6 C 0.1371(3) 0.59281(18) 0.47256(19) 0.0673(8) Uani 1 d .
H6 H 0.1074 0.6477 0.4766 0.081 Uiso 1 calc R
C5 C -0.0427(3) 0.5652(2) 0.3695(2) 0.0758(9) Uani 1 d .
H5 H -0.0759 0.6195 0.3714 0.091 Uiso 1 calc R
C7 C 0.2456(3) 0.56412(17) 0.51774(17) 0.0596(7) Uani 1 d .
H7 H 0.2920 0.5992 0.5523 0.072 Uiso 1 calc R
C19 C -0.2189(3) 0.1936(2) 0.3489(2) 0.0763(9) Uani 1 d .
H19 H -0.3063 0.1976 0.3241 0.092 Uiso 1 calc R
C15 C 0.5436(3) 0.35030(17) 0.60429(14) 0.0517(6) Uani 1 d .
C10 C 0.5774(3) 0.42581(19) 0.64102(14) 0.0558(6) Uani 1 d .
C14 C 0.6186(3) 0.2781(2) 0.62253(18) 0.0678(8) Uani 1 d .
H14 H 0.5980 0.2277 0.5986 0.081 Uiso 1 calc R
C11 C 0.6855(3) 0.4323(2) 0.69575(15) 0.0680(8) Uani 1 d .
H11 H 0.7079 0.4826 0.7193 0.082 Uiso 1 calc R
C32 C 0.1267(3) 0.0421(2) 0.64580(18) 0.0656(8) Uani 1 d .
H32 H 0.1113 -0.0137 0.6565 0.079 Uiso 1 calc R
C13 C 0.7258(4) 0.2846(2) 0.67815(19) 0.0771(9) Uani 1 d .
H13 H 0.7775 0.2374 0.6922 0.092 Uiso 1 calc R
C20 C -0.2024(3) 0.1911(2) 0.4234(2) 0.0740(9) Uani 1 d .
H20 H -0.2789 0.1940 0.4490 0.089 Uiso 1 calc R
C30 C 0.1426(5) 0.1838(3) 0.6823(2) 0.0880(11) Uani 1 d .
H30 H 0.1338 0.2247 0.7174 0.106 Uiso 1 calc R
C29 C 0.1822(3) 0.2059(2) 0.61549(17) 0.0663(7) Uani 1 d .
H29 H 0.2057 0.2611 0.6069 0.080 Uiso 1 calc R
C26 C 0.2978(4) -0.0412(2) 0.3744(2) 0.0821(10) Uani 1 d .
H26 H 0.2504 -0.0886 0.3567 0.098 Uiso 1 calc R
C12 C 0.7571(4) 0.3604(2) 0.71312(18) 0.0755(9) Uani 1 d .
H12 H 0.8298 0.3623 0.7498 0.091 Uiso 1 calc R
C24 C 0.5047(4) 0.0332(2) 0.3964(3) 0.0987(15) Uani 1 d .
H24 H 0.5986 0.0368 0.3938 0.118 Uiso 1 calc R
C31 C 0.1159(3) 0.1017(3) 0.69725(18) 0.0765(9) Uani 1 d .
H31 H 0.0904 0.0870 0.7427 0.092 Uiso 1 calc R
C3 C -0.0529(4) 0.4297(2) 0.31526(19) 0.0753(8) Uani 1 d .
H3A H -0.0943 0.3933 0.2802 0.090 Uiso 1 calc R
C4 C -0.1019(4) 0.5115(2) 0.3192(2) 0.0806(10) Uani 1 d .
H4 H -0.1758 0.5289 0.2870 0.097 Uiso 1 calc R
C25 C 0.4369(5) -0.0357(2) 0.3717(2) 0.0941(13) Uani 1 d .
H25 H 0.4839 -0.0797 0.3527 0.113 Uiso 1 calc R
H3 H 0.491(3) 0.541(2) 0.6149(19) 0.077(10) Uiso 1 d .

loop_
_atom_site_aniso_label
_atom_site_aniso_U_11
_atom_site_aniso_U_22
_atom_site_aniso_U_33
_atom_site_aniso_U_23
_atom_site_aniso_U_13
_atom_site_aniso_U_12
Br1 0.0715(2) 0.05501(18) 0.06631(19) -0.00842(13) 0.02526(14) -0.00983(13)
Cu1 0.04583(19) 0.03901(19) 0.0594(2) -0.00257(15) 0.00805(15) -0.00678(14)
P1 0.0335(3) 0.0356(3) 0.0539(3) -0.0019(2) 0.0077(2) -0.0011(2)
N2 0.0500(11) 0.0421(10) 0.0519(11) -0.0009(9) 0.0055(9) -0.0083(8)
N1 0.0466(10) 0.0418(10) 0.0526(11) 0.0021(9) 0.0135(8) -0.0015(8)
N3 0.0669(14) 0.0470(12) 0.0531(12) -0.0073(10) 0.0149(10) -0.0150(10)
C16 0.0378(11) 0.0355(11) 0.0613(14) 0.0005(10) 0.0061(10) 0.0021(9)
C9 0.0520(13) 0.0427(12) 0.0478(12) -0.0036(10) 0.0149(10) -0.0103(10)
C1 0.0494(13) 0.0436(13) 0.0575(14) 0.0062(10) 0.0158(11) 0.0017(10)
C2 0.0651(16) 0.0519(15) 0.0654(16) 0.0013(13) 0.0023(13) 0.0002(13)
C28 0.0342(10) 0.0447(12) 0.0538(12) -0.0012(10) 0.0048(9) 0.0001(9)
C21 0.0397(12) 0.0639(17) 0.0699(17) -0.0010(13) 0.0084(11) 0.0017(11)
C22 0.0420(11) 0.0424(12) 0.0536(13) 0.0005(10) 0.0080(9) 0.0059(9)
C27 0.0584(16) 0.0512(15) 0.0792(19) -0.0119(14) -0.0001(13) 0.0101(12)
C17 0.0508(14) 0.0531(15) 0.0649(16) 0.0023(12) 0.0061(12) 0.0044(11)
C8 0.0540(13) 0.0417(12) 0.0545(13) -0.0020(10) 0.0209(11) -0.0062(10)
C0AA 0.0585(15) 0.0452(14) 0.0721(17) 0.0044(12) 0.0215(13) 0.0031(11)
C33 0.0560(14) 0.0478(14) 0.0658(16) 0.0023(12) 0.0103(12) 0.0010(11)
C23 0.0463(14) 0.0524(16) 0.112(3) 0.0079(16) 0.0245(15) 0.0090(12)
C18 0.0651(18) 0.070(2) 0.0705(18) 0.0093(15) -0.0098(15) 0.0049(14)
C6 0.0734(18) 0.0427(14) 0.090(2) 0.0006(14) 0.0264(16) 0.0064(13)
C5 0.074(2) 0.0578(18) 0.098(2) 0.0185(17) 0.0224(18) 0.0206(15)
C7 0.0676(17) 0.0430(13) 0.0712(17) -0.0059(12) 0.0211(14) -0.0021(12)
C19 0.0429(14) 0.082(2) 0.100(3) 0.0109(19) -0.0113(15) 0.0021(14)
C15 0.0537(14) 0.0499(14) 0.0516(13) 0.0026(11) 0.0066(10) -0.0118(11)
C10 0.0587(15) 0.0612(16) 0.0488(13) 0.0007(12) 0.0112(11) -0.0185(12)
C14 0.0696(18) 0.0585(17) 0.0733(19) 0.0052(14) -0.0014(14) -0.0073(14)
C11 0.0722(18) 0.081(2) 0.0504(14) -0.0032(14) 0.0066(13) -0.0257(16)
C32 0.0564(15) 0.0648(18) 0.0766(19) 0.0217(15) 0.0108(13) -0.0006(13)
C13 0.077(2) 0.081(2) 0.0704(19) 0.0170(17) -0.0054(16) -0.0031(18)
C20 0.0363(13) 0.087(2) 0.099(2) 0.0025(19) 0.0096(14) 0.0029(13)
C30 0.110(3) 0.096(3) 0.0602(19) -0.0190(18) 0.0167(19) -0.010(2)
C29 0.082(2) 0.0545(16) 0.0639(17) -0.0114(13) 0.0129(15) -0.0092(14)
C26 0.109(3) 0.0544(18) 0.081(2) -0.0147(16) 0.0016(19) 0.0219(18)
C12 0.0718(19) 0.093(3) 0.0594(17) 0.0095(17) -0.0013(14) -0.0184(18)
C24 0.073(2) 0.069(2) 0.165(4) 0.021(2) 0.065(3) 0.0264(18)
C31 0.0711(19) 0.104(3) 0.0554(16) 0.0107(17) 0.0108(14) -0.0051(18)
C3 0.076(2) 0.075(2) 0.0719(19) 0.0043(16) -0.0050(15) 0.0011(17)
C4 0.071(2) 0.083(2) 0.085(2) 0.0179(19) -0.0044(17) 0.0096(18)
C25 0.121(3) 0.066(2) 0.105(3) 0.010(2) 0.056(2) 0.046(2)

loop_
_atom_type_symbol
_atom_type_description
_atom_type_scat_dispersion_real
_atom_type_scat_dispersion_imag
_atom_type_scat_source
C C 0.0181 0.0091 'International Tables Vol C Tables 4.2.6.8 and 6.1.1.4'
H H 0.0000 0.0000 'International Tables Vol C Tables 4.2.6.8 and 6.1.1.4'
Br Br -0.6763 1.2805 'International Tables Vol C Tables 4.2.6.8 and 6.1.1.4'
Cu Cu -1.9646 0.5888 'International Tables Vol C Tables 4.2.6.8 and 6.1.1.4'
N N 0.0311 0.0180 'International Tables Vol C Tables 4.2.6.8 and 6.1.1.4'
P P 0.2955 0.4335 'International Tables Vol C Tables 4.2.6.8 and 6.1.1.4'

loop_
_geom_angle_atom_site_label_1
_geom_angle_atom_site_label_2
_geom_angle_atom_site_label_3
_geom_angle
P1 Cu1 Br1 111.91(2)
N2 Cu1 Br1 108.00(6)
N2 Cu1 P1 125.40(6)
N2 Cu1 N1 78.64(8)
N1 Cu1 Br1 99.51(5)
N1 Cu1 P1 127.44(6)
C16 P1 Cu1 114.09(8)
C28 P1 Cu1 115.84(8)
C28 P1 C16 101.37(11)
C22 P1 Cu1 116.46(8)
C22 P1 C16 102.90(11)
C22 P1 C28 104.25(11)
C9 N2 Cu1 112.27(17)
C9 N2 C15 105.9(2)
C15 N2 Cu1 141.49(18)
C1 N1 Cu1 128.34(17)
C8 N1 Cu1 113.52(17)
C8 N1 C1 118.1(2)
C9 N3 C10 106.7(2)
C21 C16 P1 122.1(2)
C17 C16 P1 118.74(19)
C17 C16 C21 118.9(2)
N2 C9 N3 112.7(2)
N2 C9 C8 121.4(2)
N3 C9 C8 125.9(2)
N1 C1 C2 118.9(2)
N1 C1 C0AA 121.5(3)
C2 C1 C0AA 119.5(3)
C3 C2 C1 120.3(3)
C33 C28 P1 123.7(2)
C29 C28 P1 118.2(2)
C29 C28 C33 118.0(3)
C20 C21 C16 120.0(3)
C27 C22 P1 123.78(19)
C23 C22 P1 118.0(2)
C23 C22 C27 118.2(2)
C26 C27 C22 120.6(3)
C16 C17 C18 120.5(3)
N1 C8 C9 113.9(2)
N1 C8 C7 123.4(3)
C7 C8 C9 122.7(2)
C1 C0AA C5 118.0(3)
C6 C0AA C1 118.4(3)
C6 C0AA C5 123.5(3)
C32 C33 C28 120.9(3)
C22 C23 C24 120.2(3)
C19 C18 C17 119.9(3)
C7 C6 C0AA 119.9(3)
C4 C5 C0AA 120.9(3)
C6 C7 C8 118.7(3)
C20 C19 C18 120.0(3)
N2 C15 C10 109.1(2)
N2 C15 C14 130.6(3)
C14 C15 C10 120.3(3)
N3 C10 C15 105.5(2)
C11 C10 N3 132.0(3)
C11 C10 C15 122.5(3)
C15 C14 C13 117.0(3)
C12 C11 C10 116.2(3)
C31 C32 C33 120.0(3)
C12 C13 C14 121.2(3)
C19 C20 C21 120.8(3)
C31 C30 C29 120.2(3)
C30 C29 C28 120.7(3)
C25 C26 C27 119.8(4)
C11 C12 C13 122.8(3)
C25 C24 C23 121.2(3)
C32 C31 C30 120.1(3)
C2 C3 C4 120.8(3)
C5 C4 C3 120.4(3)
C24 C25 C26 119.9(3)

loop_
_geom_bond_atom_site_label_1
_geom_bond_atom_site_label_2
_geom_bond_distance
Br1 Cu1 2.4759(5)
Cu1 P1 2.1996(6)
Cu1 N2 2.077(2)
Cu1 N1 2.158(2)
P1 C16 1.832(2)
P1 C28 1.827(3)
P1 C22 1.821(2)
N2 C9 1.320(3)
N2 C15 1.387(3)
N1 C1 1.370(3)
N1 C8 1.326(3)
N3 C9 1.362(3)
N3 C10 1.392(4)
C16 C21 1.390(4)
C16 C17 1.386(4)
C9 C8 1.459(4)
C1 C2 1.406(4)
C1 C0AA 1.413(4)
C2 C3 1.362(4)
C28 C33 1.388(4)
C28 C29 1.379(4)
C21 C20 1.386(4)
C22 C27 1.390(4)
C22 C23 1.379(4)
C27 C26 1.382(4)
C17 C18 1.390(4)
C8 C7 1.411(4)
C0AA C6 1.397(4)
C0AA C5 1.429(5)
C33 C32 1.383(4)
C23 C24 1.384(5)
C18 C19 1.376(5)
C6 C7 1.360(4)
C5 C4 1.349(5)
C19 C20 1.365(5)
C15 C10 1.407(4)
C15 C14 1.392(4)
C10 C11 1.387(4)
C14 C13 1.392(4)
C11 C12 1.368(5)
C32 C31 1.357(5)
C13 C12 1.392(5)
C30 C29 1.376(5)
C30 C31 1.372(5)
C26 C25 1.374(6)
C24 C25 1.342(6)
C3 C4 1.398(5)
